data_7211645
loop_
_publ_author_name
'Clarke, Caroline S.'
'Haynes, Delia A.'
'Smith, J. Nicholas B.'
'Batsanov, Andrei S.'
'Howard, Judith A. K.'
'Pascu, Sofia I.'
'Rawson, Jeremy M.'

_publ_section_title
;
 The effect of fluorinated aryl substituents on the crystal structures of
 1,2,3,5-dithiadiazolyl radicals
;
_journal_issue 1
_journal_name_full CrystEngComm
_journal_page_first 172
_journal_paper_doi 10.1039/b911636b
_journal_volume 12
_journal_year 2010
_chemical_formula_moiety 'C7 H2 F3 N2 S2'
_chemical_formula_sum 'C7 H2 F3 N2 S2'
_chemical_formula_weight 235.23
_chemical_name_systematic
;
3,4,5-trifluoro-1,2,3,5-dithiadiazolyl
;
_space_group_IT_number 2
_symmetry_cell_setting triclinic
_symmetry_space_group_name_Hall '-P 1'
_symmetry_space_group_name_H-M 'P -1'
_atom_sites_solution_hydrogens geom
_atom_sites_solution_primary direct
_atom_sites_solution_secondary difmap
_cell_angle_alpha 76.255(1)
_cell_angle_beta 79.899(1)
_cell_angle_gamma 78.649(1)
_cell_formula_units_Z 4
_cell_length_a 5.9462(1)
_cell_length_b 10.2733(2)
_cell_length_c 14.3236(2)
_cell_measurement_reflns_used 4673
_cell_measurement_temperature 150(2)
_cell_measurement_theta_max 22.65
_cell_measurement_theta_min 2.07
_cell_volume 825.67(2)
_computing_cell_refinement 'SAINT (Siemens, 1996)'
_computing_data_collection 'SMART (Siemens, 1996)'
_computing_data_reduction SAINT
_computing_molecular_graphics 'SHELXTL (Bruker, 2000)'
_computing_publication_material SHELXTL
_computing_structure_refinement 'SHELXL97 (Sheldrick, 1997)'
_computing_structure_solution 'SHELXS97 (Sheldrick, 1997)'
_diffrn_ambient_temperature 150(2)
_diffrn_measured_fraction_theta_full 0.973
_diffrn_measured_fraction_theta_max 0.842
_diffrn_measurement_device_type 'Siemens SMART CCD'
_diffrn_measurement_method '\w scans'
_diffrn_radiation_monochromator graphite
_diffrn_radiation_source 'fine-focus sealed tube'
_diffrn_radiation_type MoK\a
_diffrn_radiation_wavelength 0.71073
_diffrn_reflns_av_R_equivalents 0.0250
_diffrn_reflns_av_sigmaI/netI 0.0294
_diffrn_reflns_limit_h_max 8
_diffrn_reflns_limit_h_min -7
_diffrn_reflns_limit_k_max 14
_diffrn_reflns_limit_k_min -14
_diffrn_reflns_limit_l_max 19
_diffrn_reflns_limit_l_min -18
_diffrn_reflns_number 6410
_diffrn_reflns_theta_full 25.67
_diffrn_reflns_theta_max 30.57
_diffrn_reflns_theta_min 2.07
_diffrn_standards_number 0
_exptl_absorpt_coefficient_mu 0.649
_exptl_absorpt_correction_T_max 0.938
_exptl_absorpt_correction_T_min 0.743
_exptl_absorpt_correction_type multi-scan
_exptl_absorpt_process_details 'SADABS (Sheldrick, 1996)'
_exptl_crystal_colour brown
_exptl_crystal_density_diffrn 1.892
_exptl_crystal_density_method 'not measured'
_exptl_crystal_description block
_exptl_crystal_F_000 468
_exptl_crystal_size_max 0.30
_exptl_crystal_size_mid 0.10
_exptl_crystal_size_min 0.10
_refine_diff_density_max 0.813
_refine_diff_density_min -0.288
_refine_diff_density_rms 0.062
_refine_ls_extinction_method none
_refine_ls_goodness_of_fit_ref 1.093
_refine_ls_hydrogen_treatment constr
_refine_ls_matrix_type full
_refine_ls_number_parameters 253
_refine_ls_number_reflns 4279
_refine_ls_number_restraints 0
_refine_ls_restrained_S_all 1.093
_refine_ls_R_factor_all 0.0377
_refine_ls_R_factor_gt 0.0321
_refine_ls_shift/su_max 0.000
_refine_ls_shift/su_mean 0.000
_refine_ls_structure_factor_coef Fsqd
_refine_ls_weighting_details 'calc w=1/[\s^2^(Fo^2^)+(0.0333P)^2^+0.5795P] where P=(Fo^2^+2Fc^2^)/3'
_refine_ls_weighting_scheme calc
_refine_ls_wR_factor_gt 0.0836
_refine_ls_wR_factor_ref 0.0889
_reflns_number_gt 3829
_reflns_number_total 4279
_reflns_threshold_expression I>2\s(I)
_cod_data_source_file b911636b.txt
_cod_data_source_block 12
_cod_database_code 7211645

loop_
_symmetry_equiv_pos_as_xyz
'x, y, z'
'-x, -y, -z'

loop_
_atom_site_label
_atom_site_type_symbol
_atom_site_fract_x
_atom_site_fract_y
_atom_site_fract_z
_atom_site_U_iso_or_equiv
_atom_site_adp_type
_atom_site_occupancy
_atom_site_symmetry_multiplicity
_atom_site_calc_flag
_atom_site_refinement_flags
S11 S 0.08433(8) 0.69794(4) 0.39106(3) 0.02485(10) Uani 1 1 d .
S12 S -0.18318(7) 0.63726(4) 0.34214(3) 0.02598(10) Uani 1 1 d .
N11 N 0.2498(3) 0.54997(14) 0.40003(10) 0.0236(3) Uani 1 1 d .
N12 N -0.0453(2) 0.48293(14) 0.34092(11) 0.0242(3) Uani 1 1 d .
C10 C 0.1622(3) 0.45709(15) 0.37217(11) 0.0195(3) Uani 1 1 d .
C11 C 0.3016(3) 0.31969(15) 0.37632(11) 0.0189(3) Uani 1 1 d .
C12 C 0.5040(3) 0.28501(16) 0.41993(11) 0.0218(3) Uani 1 1 d .
H12B H 0.5532 0.3482 0.4476 0.026 Uiso 1 1 calc R
C13 C 0.6304(3) 0.15683(17) 0.42172(12) 0.0247(3) Uani 1 1 d .
F13 F 0.82291(19) 0.11683(12) 0.46558(9) 0.0365(3) Uani 1 1 d .
C14 C 0.5641(3) 0.06389(16) 0.38041(12) 0.0266(3) Uani 1 1 d .
F14 F 0.6934(2) -0.05913(11) 0.38074(9) 0.0392(3) Uani 1 1 d .
C15 C 0.3621(3) 0.09997(17) 0.33866(13) 0.0272(3) Uani 1 1 d .
F15 F 0.2990(2) 0.00774(11) 0.29954(9) 0.0416(3) Uani 1 1 d .
C16 C 0.2288(3) 0.22662(16) 0.33587(12) 0.0229(3) Uani 1 1 d .
H16A H 0.0902 0.2501 0.3070 0.027 Uiso 1 1 calc R
S21 S 0.30016(9) 0.78547(4) 0.17558(3) 0.02973(11) Uani 1 1 d .
S22 S 0.00396(9) 0.75224(4) 0.12940(3) 0.03215(12) Uani 1 1 d .
N21 N 0.4470(3) 0.63489(14) 0.16726(11) 0.0249(3) Uani 1 1 d .
N22 N 0.1158(3) 0.60036(15) 0.11314(11) 0.0279(3) Uani 1 1 d .
C20 C 0.3315(3) 0.55855(15) 0.13463(11) 0.0199(3) Uani 1 1 d .
C21 C 0.4455(3) 0.42020(15) 0.12301(11) 0.0186(3) Uani 1 1 d .
C22 C 0.6563(3) 0.36376(16) 0.15765(11) 0.0213(3) Uani 1 1 d .
H22B H 0.7336 0.4146 0.1856 0.026 Uiso 1 1 calc R
C23 C 0.7490(3) 0.23221(17) 0.15019(12) 0.0236(3) Uani 1 1 d .
F23 F 0.94631(19) 0.16981(12) 0.18607(9) 0.0370(3) Uani 1 1 d .
C24 C 0.6422(3) 0.15667(16) 0.10784(12) 0.0242(3) Uani 1 1 d .
F24 F 0.7358(2) 0.02822(11) 0.10324(9) 0.0376(3) Uani 1 1 d .
C25 C 0.4359(3) 0.21507(16) 0.07277(12) 0.0234(3) Uani 1 1 d .
F25 F 0.3331(2) 0.14030(11) 0.03270(8) 0.0341(3) Uani 1 1 d .
C26 C 0.3353(3) 0.34625(15) 0.07932(11) 0.0213(3) Uani 1 1 d .
H26A H 0.1935 0.3858 0.0546 0.026 Uiso 1 1 calc R

loop_
_atom_site_aniso_label
_atom_site_aniso_U_11
_atom_site_aniso_U_22
_atom_site_aniso_U_33
_atom_site_aniso_U_23
_atom_site_aniso_U_13
_atom_site_aniso_U_12
S11 0.0327(2) 0.01901(18) 0.0251(2) -0.00936(15) -0.00682(16) -0.00117(15)
S12 0.02162(19) 0.02288(19) 0.0334(2) -0.00908(16) -0.00372(16) 0.00032(14)
N11 0.0291(7) 0.0199(6) 0.0244(7) -0.0074(5) -0.0090(5) -0.0020(5)
N12 0.0225(7) 0.0209(6) 0.0307(7) -0.0073(5) -0.0051(5) -0.0034(5)
C10 0.0230(7) 0.0177(6) 0.0179(7) -0.0037(5) -0.0029(5) -0.0032(5)
C11 0.0230(7) 0.0175(6) 0.0154(6) -0.0028(5) -0.0004(5) -0.0042(5)
C12 0.0247(7) 0.0198(7) 0.0208(7) -0.0032(6) -0.0028(6) -0.0051(6)
C13 0.0234(8) 0.0248(8) 0.0223(7) -0.0003(6) -0.0020(6) -0.0016(6)
F13 0.0278(6) 0.0345(6) 0.0439(7) -0.0016(5) -0.0137(5) 0.0021(4)
C14 0.0328(9) 0.0163(7) 0.0249(8) -0.0019(6) 0.0025(6) 0.0011(6)
F14 0.0475(7) 0.0201(5) 0.0433(7) -0.0069(5) -0.0030(5) 0.0079(5)
C15 0.0393(10) 0.0201(7) 0.0245(8) -0.0078(6) -0.0026(7) -0.0076(7)
F15 0.0617(8) 0.0242(5) 0.0471(7) -0.0170(5) -0.0167(6) -0.0067(5)
C16 0.0282(8) 0.0200(7) 0.0218(7) -0.0046(6) -0.0052(6) -0.0052(6)
S21 0.0422(3) 0.01672(18) 0.0305(2) -0.00945(15) 0.00245(18) -0.00634(16)
S22 0.0443(3) 0.0219(2) 0.0294(2) -0.01017(16) -0.01550(19) 0.01189(17)
N21 0.0292(7) 0.0207(6) 0.0271(7) -0.0107(5) 0.0005(6) -0.0061(5)
N22 0.0359(8) 0.0216(6) 0.0281(7) -0.0117(6) -0.0136(6) 0.0067(6)
C20 0.0270(8) 0.0160(6) 0.0165(6) -0.0042(5) -0.0028(6) -0.0020(5)
C21 0.0230(7) 0.0172(6) 0.0152(6) -0.0041(5) -0.0016(5) -0.0022(5)
C22 0.0237(7) 0.0206(7) 0.0207(7) -0.0066(6) -0.0027(6) -0.0037(6)
C23 0.0224(7) 0.0230(7) 0.0243(7) -0.0055(6) -0.0045(6) 0.0012(6)
F23 0.0293(6) 0.0347(6) 0.0489(7) -0.0135(5) -0.0163(5) 0.0060(4)
C24 0.0306(8) 0.0160(7) 0.0250(8) -0.0074(6) -0.0025(6) 0.0013(6)
F24 0.0455(7) 0.0185(5) 0.0502(7) -0.0153(5) -0.0129(5) 0.0072(4)
C25 0.0316(8) 0.0194(7) 0.0225(7) -0.0084(6) -0.0055(6) -0.0055(6)
F25 0.0444(6) 0.0280(5) 0.0389(6) -0.0179(5) -0.0143(5) -0.0064(5)
C26 0.0257(8) 0.0195(7) 0.0191(7) -0.0049(5) -0.0053(6) -0.0019(6)

loop_
_atom_type_symbol
_atom_type_description
_atom_type_scat_dispersion_real
_atom_type_scat_dispersion_imag
_atom_type_scat_source
C C 0.0033 0.0016 'International Tables Vol C Tables 4.2.6.8 and 6.1.1.4'
H H 0.0000 0.0000 'International Tables Vol C Tables 4.2.6.8 and 6.1.1.4'
N N 0.0061 0.0033 'International Tables Vol C Tables 4.2.6.8 and 6.1.1.4'
F F 0.0171 0.0103 'International Tables Vol C Tables 4.2.6.8 and 6.1.1.4'
S S 0.1246 0.1234 'International Tables Vol C Tables 4.2.6.8 and 6.1.1.4'

loop_
_geom_angle_atom_site_label_1
_geom_angle_atom_site_label_2
_geom_angle_atom_site_label_3
_geom_angle
_geom_angle_site_symmetry_1
_geom_angle_site_symmetry_3
N11 S11 S12 94.62(5) . .
N11 S11 S21 90.81(5) . .
S12 S11 S21 88.84(2) . .
N11 S11 S12 55.28(5) . 1_655
S12 S11 S12 137.26(2) . 1_655
S21 S11 S12 64.917(14) . 1_655
N12 S12 S11 94.39(5) . .
N12 S12 S22 94.11(6) . .
S11 S12 S22 90.80(2) . .
N12 S12 N11 96.17(6) . 1_455
S11 S12 N11 146.62(3) . 1_455
S22 S12 N11 119.80(3) . 1_455
N12 S12 N21 94.33(6) . 1_455
S11 S12 N21 155.21(3) . 1_455
S22 S12 N21 65.45(3) . 1_455
N11 S12 N21 54.72(3) 1_455 1_455
C10 N11 S11 114.12(11) . .
C10 N12 S12 113.87(11) . .
N11 C10 N12 122.93(14) . .
N11 C10 C11 118.15(14) . .
N12 C10 C11 118.92(13) . .
C16 C11 C12 120.83(14) . .
C16 C11 C10 119.24(14) . .
C12 C11 C10 119.93(13) . .
C13 C12 C11 118.35(15) . .
C13 C12 H12B 120.8 . .
C11 C12 H12B 120.8 . .
F13 C13 C12 120.69(16) . .
F13 C13 C14 117.46(15) . .
C12 C13 C14 121.84(16) . .
C13 F13 S11 117.98(10) . 2_666
F14 C14 C15 120.48(16) . .
F14 C14 C13 120.77(17) . .
C15 C14 C13 118.75(15) . .
C14 F14 S11 165.03(12) . 1_645
C14 F14 S12 155.68(12) . 1_645
S11 F14 S12 38.976(17) 1_645 1_645
F15 C15 C16 120.54(16) . .
F15 C15 C14 117.96(15) . .
C16 C15 C14 121.49(15) . .
C15 F15 S21 163.36(12) . 1_545
C15 C16 C11 118.72(16) . .
C15 C16 H16A 120.6 . .
C11 C16 H16A 120.6 . .
N21 S21 S22 94.42(6) . .
N21 S21 S11 95.28(5) . .
S22 S21 S11 89.91(2) . .
N21 S21 S12 62.96(5) . 1_655
S22 S21 S12 147.66(2) . 1_655
S11 S21 S12 70.943(14) . 1_655
N21 S21 S22 63.42(5) . 1_655
S22 S21 S22 146.63(2) . 1_655
S11 S21 S22 115.385(17) . 1_655
S12 S21 S22 44.615(11) 1_655 1_655
N22 S22 S21 94.55(6) . .
N22 S22 S12 90.95(6) . .
S21 S22 S12 89.63(2) . .
N22 S22 N21 85.40(7) . 1_455
S21 S22 N21 153.90(3) . 1_455
S12 S22 N21 64.29(3) . 1_455
C20 N21 S21 113.55(12) . .
C20 N22 S22 114.34(12) . .
N22 C20 N21 123.12(14) . .
N22 C20 C21 117.82(14) . .
N21 C20 C21 119.05(14) . .
C22 C21 C26 120.81(14) . .
C22 C21 C20 120.17(13) . .
C26 C21 C20 119.00(14) . .
C23 C22 C21 118.08(14) . .
C23 C22 H22B 121.0 . .
C21 C22 H22B 121.0 . .
F23 C23 C22 121.04(15) . .
F23 C23 C24 116.84(14) . .
C22 C23 C24 122.11(15) . .
F24 C24 C25 120.75(15) . .
F24 C24 C23 120.38(15) . .
C25 C24 C23 118.85(14) . .
C24 F24 S22 166.14(11) . 1_645
F25 C25 C24 118.25(14) . .
F25 C25 C26 120.60(15) . .
C24 C25 C26 121.15(14) . .
C25 F25 S22 127.36(10) . 2_565
C25 F25 S21 88.90(9) . 2_665
S22 F25 S21 76.50(3) 2_565 2_665
C25 C26 C21 118.98(15) . .
C25 C26 H26A 120.5 . .
C21 C26 H26A 120.5 . .

loop_
_geom_bond_atom_site_label_1
_geom_bond_atom_site_label_2
_geom_bond_distance
_geom_bond_site_symmetry_2
S11 N11 1.6304(14) .
S11 S12 2.0972(6) .
S11 S21 3.1189(6) .
S11 S12 4.2330(6) 1_655
S12 N12 1.6379(14) .
S12 S22 3.0881(7) .
S12 N11 3.5659(15) 1_455
S12 N21 3.6184(16) 1_455
N11 C10 1.3383(19) .
N12 C10 1.342(2) .
C10 C11 1.483(2) .
C11 C16 1.397(2) .
C11 C12 1.398(2) .
C12 C13 1.379(2) .
C12 H12B 0.9500 .
C13 F13 1.348(2) .
C13 C14 1.384(2) .
F13 S11 3.2878(13) 2_666
C14 F14 1.3431(18) .
C14 C15 1.382(3) .
F14 S11 3.0522(12) 1_645
F14 S12 3.2170(12) 1_645
C15 F15 1.3485(19) .
C15 C16 1.379(2) .
F15 S21 3.2067(11) 1_545
C16 H16A 0.9500 .
S21 N21 1.6399(15) .
S21 S22 2.0997(7) .
S21 S12 4.0561(7) 1_655
S21 S22 4.0794(7) 1_655
S22 N22 1.6251(14) .
S22 N21 3.6531(15) 1_455
N21 C20 1.343(2) .
N22 C20 1.335(2) .
C20 C21 1.484(2) .
C21 C22 1.396(2) .
C21 C26 1.401(2) .
C22 C23 1.377(2) .
C22 H22B 0.9500 .
C23 F23 1.3455(19) .
C23 C24 1.388(2) .
C24 F24 1.3399(17) .
C24 C25 1.378(2) .
F24 S22 2.9404(11) 1_645
C25 F25 1.3457(18) .
C25 C26 1.381(2) .
F25 S22 3.1889(12) 2_565
F25 S21 3.3955(13) 2_665
C26 H26A 0.9500 .

loop_
_geom_torsion_atom_site_label_1
_geom_torsion_atom_site_label_2
_geom_torsion_atom_site_label_3
_geom_torsion_atom_site_label_4
_geom_torsion
_geom_torsion_site_symmetry_1
_geom_torsion_site_symmetry_4
N11 S11 S12 N12 -2.17(8) . .
S21 S11 S12 N12 88.56(6) . .
S12 S11 S12 N12 38.85(7) 1_655 .
N11 S11 S12 S22 -96.35(6) . .
S21 S11 S12 S22 -5.626(15) . .
S12 S11 S12 S22 -55.33(3) 1_655 .
N11 S11 S12 N11 106.05(8) . 1_455
S21 S11 S12 N11 -163.22(5) . 1_455
S12 S11 S12 N11 147.07(4) 1_655 1_455
N11 S11 S12 N21 -112.46(9) . 1_455
S21 S11 S12 N21 -21.74(7) . 1_455
S12 S11 S12 N21 -71.45(8) 1_655 1_455
S12 S11 N11 C10 1.95(12) . .
S21 S11 N11 C10 -86.95(12) . .
S12 S11 N11 C10 -145.24(14) 1_655 .
S11 S12 N12 C10 2.06(12) . .
S22 S12 N12 C10 93.18(12) . .
N11 S12 N12 C10 -146.23(12) 1_455 .
N21 S12 N12 C10 158.84(12) 1_455 .
S11 N11 C10 N12 -0.9(2) . .
S11 N11 C10 C11 179.12(11) . .
S12 N12 C10 N11 -1.2(2) . .
S12 N12 C10 C11 178.77(11) . .
N11 C10 C11 C16 -171.63(15) . .
N12 C10 C11 C16 8.4(2) . .
N11 C10 C11 C12 8.0(2) . .
N12 C10 C11 C12 -171.90(15) . .
C16 C11 C12 C13 0.2(2) . .
C10 C11 C12 C13 -179.44(14) . .
C11 C12 C13 F13 -177.91(15) . .
C11 C12 C13 C14 1.1(2) . .
C12 C13 F13 S11 13.7(2) . 2_666
C14 C13 F13 S11 -165.29(11) . 2_666
F13 C13 C14 F14 -2.8(2) . .
C12 C13 C14 F14 178.19(15) . .
F13 C13 C14 C15 177.23(15) . .
C12 C13 C14 C15 -1.8(3) . .
C15 C14 F14 S11 160.9(3) . 1_645
C13 C14 F14 S11 -19.1(5) . 1_645
C15 C14 F14 S12 -4.6(4) . 1_645
C13 C14 F14 S12 175.41(17) . 1_645
F14 C14 C15 F15 0.6(3) . .
C13 C14 C15 F15 -179.40(15) . .
F14 C14 C15 C16 -178.78(15) . .
C13 C14 C15 C16 1.2(3) . .
C16 C15 F15 S21 128.2(3) . 1_545
C14 C15 F15 S21 -51.2(5) . 1_545
F15 C15 C16 C11 -179.32(15) . .
C14 C15 C16 C11 0.1(3) . .
C12 C11 C16 C15 -0.8(2) . .
C10 C11 C16 C15 178.88(15) . .
N11 S11 S21 N21 8.46(7) . .
S12 S11 S21 N21 -86.14(6) . .
S12 S11 S21 N21 59.00(5) 1_655 .
N11 S11 S21 S22 102.89(5) . .
S12 S11 S21 S22 8.29(2) . .
S12 S11 S21 S22 153.432(19) 1_655 .
N11 S11 S21 S12 -50.54(5) . 1_655
S12 S11 S21 S12 -145.14(2) . 1_655
N11 S11 S21 S22 -54.57(5) . 1_655
S12 S11 S21 S22 -149.177(18) . 1_655
S12 S11 S21 S22 -4.034(12) 1_655 1_655
N21 S21 S22 N22 -1.25(8) . .
S11 S21 S22 N22 -96.54(6) . .
S12 S21 S22 N22 -44.33(7) 1_655 .
S22 S21 S22 N22 44.45(8) 1_655 .
N21 S21 S22 S12 89.67(5) . .
S11 S21 S22 S12 -5.618(15) . .
S12 S21 S22 S12 46.59(4) 1_655 .
S22 S21 S22 S12 135.37(4) 1_655 .
N21 S21 S22 N21 87.58(9) . 1_455
S11 S21 S22 N21 -7.71(7) . 1_455
S12 S21 S22 N21 44.49(9) 1_655 1_455
S22 S21 S22 N21 133.28(6) 1_655 1_455
N12 S12 S22 N22 8.46(8) . .
S11 S12 S22 N22 102.92(6) . .
N11 S12 S22 N22 -91.06(6) 1_455 .
N21 S12 S22 N22 -84.43(6) 1_455 .
N12 S12 S22 S21 -86.09(5) . .
S11 S12 S22 S21 8.37(2) . .
N11 S12 S22 S21 174.39(3) 1_455 .
N21 S12 S22 S21 -178.98(3) 1_455 .
N12 S12 S22 N21 92.89(6) . 1_455
S11 S12 S22 N21 -172.65(3) . 1_455
N11 S12 S22 N21 -6.63(4) 1_455 1_455
S22 S21 N21 C20 1.53(12) . .
S11 S21 N21 C20 91.85(12) . .
S12 S21 N21 C20 157.31(14) 1_655 .
S22 S21 N21 C20 -152.35(13) 1_655 .
S21 S22 N22 C20 0.77(13) . .
S12 S22 N22 C20 -88.93(13) . .
N21 S22 N22 C20 -153.04(13) 1_455 .
S22 N22 C20 N21 0.2(2) . .
S22 N22 C20 C21 179.24(11) . .
S21 N21 C20 N22 -1.4(2) . .
S21 N21 C20 C21 179.57(11) . .
N22 C20 C21 C22 -170.58(15) . .
N21 C20 C21 C22 8.5(2) . .
N22 C20 C21 C26 7.7(2) . .
N21 C20 C21 C26 -173.23(14) . .
C26 C21 C22 C23 -1.9(2) . .
C20 C21 C22 C23 176.37(14) . .
C21 C22 C23 F23 -177.00(15) . .
C21 C22 C23 C24 1.4(3) . .
F23 C23 C24 F24 -0.5(2) . .
C22 C23 C24 F24 -178.97(16) . .
F23 C23 C24 C25 178.03(15) . .
C22 C23 C24 C25 -0.4(3) . .
C25 C24 F24 S22 -161.1(4) . 1_645
C23 C24 F24 S22 17.4(6) . 1_645
F24 C24 C25 F25 -0.9(3) . .
C23 C24 C25 F25 -179.40(15) . .
F24 C24 C25 C26 178.43(16) . .
C23 C24 C25 C26 -0.1(3) . .
C24 C25 F25 S22 -152.68(12) . 2_565
C26 C25 F25 S22 28.0(2) . 2_565
C24 C25 F25 S21 -80.65(15) . 2_665
C26 C25 F25 S21 100.03(15) . 2_665
F25 C25 C26 C21 178.92(14) . .
C24 C25 C26 C21 -0.4(2) . .
C22 C21 C26 C25 1.4(2) . .
C20 C21 C26 C25 -176.88(14) . .
